data_7715657
loop_
_publ_author_name
'Chang, Chen-Chieh'
'Chen, Ming-Tsz'
'Huang, Tzu-Lun'
'Chen, Chi-Tien'

_publ_section_title
;
 Tunable zinc benzamidinate complexes: coordination modes and catalytic
 activity in the ring-opening polymerization of L-lactide.
;
_journal_issue 16
_journal_name_full 'Dalton transactions (Cambridge, England : 2003)'
_journal_page_first 7229
_journal_page_last 7238
_journal_paper_doi 10.1039/d4dt00188e
_journal_volume 53
_journal_year 2024
_chemical_formula_moiety 'C38 H48 N4 Zn2'
_chemical_formula_sum 'C38 H48 N4 Zn2'
_chemical_formula_weight 691.54
_chemical_properties_physical 'Air-sensitive, Moisture-sensitive'
_space_group_IT_number 2
_space_group_name_Hall '-P 1'
_space_group_name_H-M_alt 'P -1'
_symmetry_cell_setting triclinic
_symmetry_space_group_name_H-M 'P -1'
_atom_sites_solution_hydrogens geom
_atom_sites_solution_primary direct
_atom_sites_solution_secondary difmap
_audit_creation_method SHELXL-97
_audit_update_record
;
2015-02-03 deposited with the CCDC.	2024-04-03 downloaded from the CCDC.
;
_cell_angle_alpha 103.486(4)
_cell_angle_beta 104.402(4)
_cell_angle_gamma 109.408(4)
_cell_formula_units_Z 1
_cell_length_a 9.4824(4)
_cell_length_b 10.0818(5)
_cell_length_c 10.7058(4)
_cell_measurement_reflns_used 6463
_cell_measurement_temperature 100(2)
_cell_measurement_theta_max 29.0152
_cell_measurement_theta_min 2.5814
_cell_volume 877.31(8)
_computing_cell_refinement
; 
CrysAlis CCD, Oxford Diffraction Ltd., 
Version 1.171.32.29 (release 10-06-2008 CrysAlis171 .NET) 
(compiled Jun 10 2008,16:49:55) 
;
_computing_data_collection
; 
CrysAlis CCD, Oxford Diffraction Ltd., 
Version 1.171.32.29 (release 10-06-2008 CrysAlis171 .NET) 
(compiled Jun 10 2008,16:49:55) 
;
_computing_data_reduction
; 
CrysAlis CCD, Oxford Diffraction Ltd., 
Version 1.171.32.29 (release 10-06-2008 CrysAlis171 .NET) 
(compiled Jun 10 2008,16:49:55) 
;
_computing_molecular_graphics 'Bruker SHELXTL'
_computing_publication_material 'Bruker SHELXTL'
_computing_structure_refinement 'SHELXL-97 (Sheldrick, 1997)'
_computing_structure_solution 'SHELXS-97 (Sheldrick, 1990)'
_diffrn_ambient_temperature 100(2)
_diffrn_measured_fraction_theta_full 0.991
_diffrn_measured_fraction_theta_max 0.844
_diffrn_measurement_device_type 'CCD area detector'
_diffrn_measurement_method 'phi and omega scans'
_diffrn_radiation_monochromator graphite
_diffrn_radiation_source 'fine-focus sealed tube'
_diffrn_radiation_type MoK\a
_diffrn_radiation_wavelength 0.71073
_diffrn_reflns_av_R_equivalents 0.0146
_diffrn_reflns_av_sigmaI/netI 0.0179
_diffrn_reflns_limit_h_max 12
_diffrn_reflns_limit_h_min -12
_diffrn_reflns_limit_k_max 12
_diffrn_reflns_limit_k_min -12
_diffrn_reflns_limit_l_max 12
_diffrn_reflns_limit_l_min -14
_diffrn_reflns_number 7035
_diffrn_reflns_theta_full 25.00
_diffrn_reflns_theta_max 29.10
_diffrn_reflns_theta_min 2.59
_exptl_absorpt_coefficient_mu 1.398
_exptl_absorpt_correction_T_max 0.6791
_exptl_absorpt_correction_T_min 0.6047
_exptl_absorpt_correction_type multi-scan
_exptl_absorpt_process_details
; 
CrysAlis RED, Oxford Diffraction Ltd., 
Version 1.171.32.29 (release 10-06-2008 CrysAlis171 .NET) 
(compiled Jun 10 2008,16:49:55) 
Empirical absorption correction using spherical harmonics, 
 implemented in SCALE3 ABSPACK scaling algorithm. 
;
_exptl_crystal_colour colorless
_exptl_crystal_density_diffrn 1.309
_exptl_crystal_density_method 'not measured'
_exptl_crystal_description parallelpied
_exptl_crystal_F_000 364
_exptl_crystal_size_max 0.40
_exptl_crystal_size_mid 0.30
_exptl_crystal_size_min 0.30
_refine_diff_density_max 0.421
_refine_diff_density_min -0.246
_refine_diff_density_rms 0.058
_refine_ls_extinction_method none
_refine_ls_goodness_of_fit_ref 1.039
_refine_ls_hydrogen_treatment constr
_refine_ls_matrix_type full
_refine_ls_number_parameters 199
_refine_ls_number_reflns 3973
_refine_ls_number_restraints 0
_refine_ls_restrained_S_all 1.039
_refine_ls_R_factor_all 0.0264
_refine_ls_R_factor_gt 0.0241
_refine_ls_shift/su_max 0.001
_refine_ls_shift/su_mean 0.000
_refine_ls_structure_factor_coef Fsqd
_refine_ls_weighting_details 'calc w=1/[\s^2^(Fo^2^)+(0.0600P)^2^+0.0000P] where P=(Fo^2^+2Fc^2^)/3'
_refine_ls_weighting_scheme calc
_refine_ls_wR_factor_gt 0.0738
_refine_ls_wR_factor_ref 0.0747
_reflns_number_gt 3686
_reflns_number_total 3973
_reflns_threshold_expression >2sigma(I)
_cod_data_source_file d4dt00188e2.cif
_cod_data_source_block ctc343
_cod_depositor_comments
;
The following automatic conversions were performed:

data item '_exptl_absorpt_correction_type' value 'multi-scan ' was
changed to 'multi-scan' in accordance with the
/home/data/users/saulius/crontab/automatic-downloads/rss-feeds/RSC/lib/dictionaries/cif_core.dic
dictionary named 'cif_core.dic' version 2.4.2 last updated on
2011-04-26.

data item '_symmetry_cell_setting' value 'Triclinic' was changed to
'triclinic' in accordance with the
/home/data/users/saulius/crontab/automatic-downloads/rss-feeds/RSC/lib/dictionaries/cif_core.dic
dictionary named 'cif_core.dic' version 2.4.2 last updated on
2011-04-26.

Automatic conversion script
Id: cif_fix_values 8170 2020-07-09 18:12:32Z antanas 

 Adding full bibliography for 7715657--7715661.cif.
;
_cod_original_cell_volume 877.31(7)
_cod_original_sg_symbol_H-M P-1
_cod_database_code 7715657

loop_
_symmetry_equiv_pos_as_xyz
'x, y, z'
'-x, -y, -z'

loop_
_atom_site_label
_atom_site_type_symbol
_atom_site_fract_x
_atom_site_fract_y
_atom_site_fract_z
_atom_site_U_iso_or_equiv
_atom_site_adp_type
_atom_site_occupancy
_atom_site_symmetry_multiplicity
_atom_site_calc_flag
_atom_site_refinement_flags
_atom_site_disorder_assembly
_atom_site_disorder_group
Zn Zn 0.581704(16) 0.939049(16) 0.592973(15) 0.01430(7) Uani 1 1 d . . .
N1 N 0.53024(13) 1.13981(12) 0.62375(12) 0.0141(2) Uani 1 1 d . . .
N2 N 0.39675(13) 0.93480(13) 0.66282(12) 0.0150(2) Uani 1 1 d . . .
C1 C 0.42687(15) 1.07570(15) 0.68431(14) 0.0140(3) Uani 1 1 d . . .
C2 C 0.62777(16) 1.29822(15) 0.67839(14) 0.0148(3) Uani 1 1 d . . .
C3 C 0.78856(17) 1.34981(16) 0.75780(16) 0.0195(3) Uani 1 1 d . . .
H3A H 0.8296 1.2810 0.7804 0.023 Uiso 1 1 calc R . .
C4 C 0.88954(18) 1.50130(17) 0.80430(17) 0.0240(3) Uani 1 1 d . . .
H4A H 0.9990 1.5351 0.8584 0.029 Uiso 1 1 calc R . .
C5 C 0.83172(19) 1.60331(16) 0.77237(17) 0.0233(3) Uani 1 1 d . . .
H5A H 0.9010 1.7067 0.8041 0.028 Uiso 1 1 calc R . .
C6 C 0.67155(19) 1.55279(16) 0.69363(16) 0.0216(3) Uani 1 1 d . . .
H6A H 0.6308 1.6221 0.6719 0.026 Uiso 1 1 calc R . .
C7 C 0.57013(17) 1.40101(16) 0.64630(15) 0.0184(3) Uani 1 1 d . . .
H7A H 0.4609 1.3674 0.5918 0.022 Uiso 1 1 calc R . .
C8 C 0.36312(16) 1.16879(15) 0.76447(14) 0.0152(3) Uani 1 1 d . . .
C9 C 0.23388(17) 1.19373(17) 0.69685(15) 0.0199(3) Uani 1 1 d . . .
H9A H 0.1836 1.1490 0.5998 0.024 Uiso 1 1 calc R . .
C10 C 0.17842(19) 1.28394(18) 0.77128(17) 0.0254(3) Uani 1 1 d . . .
H10A H 0.0894 1.2999 0.7251 0.030 Uiso 1 1 calc R . .
C11 C 0.2525(2) 1.35069(19) 0.91243(18) 0.0287(4) Uani 1 1 d . . .
H11A H 0.2139 1.4119 0.9632 0.034 Uiso 1 1 calc R . .
C12 C 0.3830(2) 1.32827(18) 0.97973(16) 0.0276(3) Uani 1 1 d . . .
H12A H 0.4340 1.3744 1.0766 0.033 Uiso 1 1 calc R . .
C13 C 0.43953(18) 1.23842(17) 0.90582(15) 0.0213(3) Uani 1 1 d . . .
H13A H 0.5302 1.2247 0.9519 0.026 Uiso 1 1 calc R . .
C14 C 0.27102(16) 0.82290(15) 0.68930(15) 0.0174(3) Uani 1 1 d . . .
C15 C 0.26336(19) 0.87576(18) 0.83231(16) 0.0262(3) Uani 1 1 d . . .
H15A H 0.2365 0.9626 0.8430 0.039 Uiso 1 1 calc R . .
H15B H 0.3675 0.9041 0.9021 0.039 Uiso 1 1 calc R . .
H15C H 0.1812 0.7946 0.8436 0.039 Uiso 1 1 calc R . .
C16 C 0.3135(2) 0.68829(19) 0.6755(2) 0.0375(4) Uani 1 1 d . . .
H16A H 0.3192 0.6531 0.5843 0.056 Uiso 1 1 calc R . .
H16B H 0.2313 0.6077 0.6873 0.056 Uiso 1 1 calc R . .
H16C H 0.4174 0.7176 0.7461 0.056 Uiso 1 1 calc R . .
C17 C 0.10895(19) 0.7782(2) 0.57883(18) 0.0313(4) Uani 1 1 d . . .
H17A H 0.0822 0.8650 0.5883 0.047 Uiso 1 1 calc R . .
H17B H 0.0262 0.6974 0.5900 0.047 Uiso 1 1 calc R . .
H17C H 0.1149 0.7436 0.4876 0.047 Uiso 1 1 calc R . .
C18 C 0.79302(16) 0.94396(16) 0.68123(15) 0.0182(3) Uani 1 1 d . . .
H18A H 0.7896 0.8431 0.6432 0.022 Uiso 1 1 calc R . .
H18B H 0.8729 1.0143 0.6563 0.022 Uiso 1 1 calc R . .
C19 C 0.8501(2) 0.9905(2) 0.83781(17) 0.0314(4) Uani 1 1 d . . .
H19A H 0.9557 0.9898 0.8724 0.047 Uiso 1 1 calc R . .
H19B H 0.7740 0.9199 0.8642 0.047 Uiso 1 1 calc R . .
H19C H 0.8573 1.0916 0.8773 0.047 Uiso 1 1 calc R . .

loop_
_atom_site_aniso_label
_atom_site_aniso_U_11
_atom_site_aniso_U_22
_atom_site_aniso_U_33
_atom_site_aniso_U_23
_atom_site_aniso_U_13
_atom_site_aniso_U_12
Zn 0.01274(10) 0.01687(10) 0.01671(10) 0.00713(7) 0.00627(7) 0.00851(7)
N1 0.0133(5) 0.0134(5) 0.0168(6) 0.0046(4) 0.0071(4) 0.0062(4)
N2 0.0132(5) 0.0172(5) 0.0178(6) 0.0081(4) 0.0077(4) 0.0069(4)
C1 0.0113(6) 0.0175(6) 0.0133(6) 0.0052(5) 0.0035(5) 0.0067(5)
C2 0.0161(6) 0.0143(6) 0.0159(6) 0.0047(5) 0.0089(5) 0.0064(5)
C3 0.0172(7) 0.0188(7) 0.0251(7) 0.0083(6) 0.0078(6) 0.0096(5)
C4 0.0154(7) 0.0202(7) 0.0308(8) 0.0052(6) 0.0062(6) 0.0047(5)
C5 0.0243(7) 0.0148(6) 0.0315(8) 0.0062(6) 0.0152(6) 0.0061(6)
C6 0.0260(7) 0.0179(7) 0.0280(8) 0.0101(6) 0.0145(6) 0.0124(6)
C7 0.0173(6) 0.0189(7) 0.0214(7) 0.0078(5) 0.0079(5) 0.0091(5)
C8 0.0149(6) 0.0150(6) 0.0178(7) 0.0065(5) 0.0083(5) 0.0063(5)
C9 0.0174(7) 0.0239(7) 0.0202(7) 0.0065(6) 0.0075(6) 0.0108(6)
C10 0.0204(7) 0.0280(8) 0.0327(9) 0.0096(6) 0.0120(6) 0.0146(6)
C11 0.0364(9) 0.0264(8) 0.0318(9) 0.0070(7) 0.0213(7) 0.0182(7)
C12 0.0383(9) 0.0262(8) 0.0186(7) 0.0045(6) 0.0128(7) 0.0141(7)
C13 0.0248(7) 0.0230(7) 0.0185(7) 0.0080(6) 0.0074(6) 0.0124(6)
C14 0.0158(6) 0.0174(6) 0.0209(7) 0.0087(5) 0.0094(5) 0.0056(5)
C15 0.0271(8) 0.0255(8) 0.0208(7) 0.0088(6) 0.0110(6) 0.0025(6)
C16 0.0460(10) 0.0238(8) 0.0662(13) 0.0263(8) 0.0412(10) 0.0193(8)
C17 0.0179(7) 0.0377(9) 0.0256(8) 0.0121(7) 0.0036(6) -0.0009(6)
C18 0.0151(6) 0.0200(7) 0.0212(7) 0.0091(5) 0.0054(5) 0.0089(5)
C19 0.0357(9) 0.0324(9) 0.0223(8) 0.0093(7) 0.0014(7) 0.0163(7)

loop_
_atom_type_symbol
_atom_type_description
_atom_type_scat_dispersion_real
_atom_type_scat_dispersion_imag
_atom_type_scat_source
C C 0.0033 0.0016 'International Tables Vol C Tables 4.2.6.8 and 6.1.1.4'
H H 0.0000 0.0000 'International Tables Vol C Tables 4.2.6.8 and 6.1.1.4'
N N 0.0061 0.0033 'International Tables Vol C Tables 4.2.6.8 and 6.1.1.4'
Zn Zn 0.2839 1.4301 'International Tables Vol C Tables 4.2.6.8 and 6.1.1.4'

loop_
_geom_angle_atom_site_label_1
_geom_angle_atom_site_label_2
_geom_angle_atom_site_label_3
_geom_angle
_geom_angle_site_symmetry_1
_geom_angle_site_symmetry_3
_geom_angle_publ_flag
C18 Zn N2 131.87(5) . . ?
C18 Zn N1 121.85(5) . 2_676 ?
N2 Zn N1 103.45(5) . 2_676 ?
C18 Zn N1 123.60(5) . . ?
N2 Zn N1 62.90(4) . . ?
N1 Zn N1 93.79(4) 2_676 . ?
C18 Zn Zn 142.29(4) . 2_676 ?
N2 Zn Zn 80.03(3) . 2_676 ?
N1 Zn Zn 48.11(3) 2_676 2_676 ?
N1 Zn Zn 45.67(3) . 2_676 ?
C1 N1 C2 120.46(11) . . ?
C1 N1 Zn 111.35(8) . 2_676 ?
C2 N1 Zn 112.00(9) . 2_676 ?
C1 N1 Zn 86.99(8) . . ?
C2 N1 Zn 134.16(9) . . ?
Zn N1 Zn 86.21(4) 2_676 . ?
C1 N2 C14 128.16(12) . . ?
C1 N2 Zn 95.21(8) . . ?
C14 N2 Zn 136.60(9) . . ?
N2 C1 N1 112.83(12) . . ?
N2 C1 C8 127.70(12) . . ?
N1 C1 C8 119.47(12) . . ?
C7 C2 C3 118.81(13) . . ?
C7 C2 N1 122.19(13) . . ?
C3 C2 N1 118.82(12) . . ?
C4 C3 C2 120.53(14) . . ?
C4 C3 H3A 119.7 . . ?
C2 C3 H3A 119.7 . . ?
C5 C4 C3 120.51(14) . . ?
C5 C4 H4A 119.7 . . ?
C3 C4 H4A 119.7 . . ?
C4 C5 C6 119.29(14) . . ?
C4 C5 H5A 120.4 . . ?
C6 C5 H5A 120.4 . . ?
C5 C6 C7 120.39(14) . . ?
C5 C6 H6A 119.8 . . ?
C7 C6 H6A 119.8 . . ?
C2 C7 C6 120.47(14) . . ?
C2 C7 H7A 119.8 . . ?
C6 C7 H7A 119.8 . . ?
C13 C8 C9 119.78(13) . . ?
C13 C8 C1 119.87(12) . . ?
C9 C8 C1 120.22(12) . . ?
C10 C9 C8 119.98(14) . . ?
C10 C9 H9A 120.0 . . ?
C8 C9 H9A 120.0 . . ?
C11 C10 C9 120.18(15) . . ?
C11 C10 H10A 119.9 . . ?
C9 C10 H10A 119.9 . . ?
C10 C11 C12 119.95(15) . . ?
C10 C11 H11A 120.0 . . ?
C12 C11 H11A 120.0 . . ?
C11 C12 C13 120.19(15) . . ?
C11 C12 H12A 119.9 . . ?
C13 C12 H12A 119.9 . . ?
C8 C13 C12 119.87(14) . . ?
C8 C13 H13A 120.1 . . ?
C12 C13 H13A 120.1 . . ?
N2 C14 C16 105.41(11) . . ?
N2 C14 C15 114.24(12) . . ?
C16 C14 C15 108.42(14) . . ?
N2 C14 C17 108.65(12) . . ?
C16 C14 C17 109.84(14) . . ?
C15 C14 C17 110.13(13) . . ?
C14 C15 H15A 109.5 . . ?
C14 C15 H15B 109.5 . . ?
H15A C15 H15B 109.5 . . ?
C14 C15 H15C 109.5 . . ?
H15A C15 H15C 109.5 . . ?
H15B C15 H15C 109.5 . . ?
C14 C16 H16A 109.5 . . ?
C14 C16 H16B 109.5 . . ?
H16A C16 H16B 109.5 . . ?
C14 C16 H16C 109.5 . . ?
H16A C16 H16C 109.5 . . ?
H16B C16 H16C 109.5 . . ?
C14 C17 H17A 109.5 . . ?
C14 C17 H17B 109.5 . . ?
H17A C17 H17B 109.5 . . ?
C14 C17 H17C 109.5 . . ?
H17A C17 H17C 109.5 . . ?
H17B C17 H17C 109.5 . . ?
C19 C18 Zn 115.27(11) . . ?
C19 C18 H18A 108.5 . . ?
Zn C18 H18A 108.5 . . ?
C19 C18 H18B 108.5 . . ?
Zn C18 H18B 108.5 . . ?
H18A C18 H18B 107.5 . . ?
C18 C19 H19A 109.5 . . ?
C18 C19 H19B 109.5 . . ?
H19A C19 H19B 109.5 . . ?
C18 C19 H19C 109.5 . . ?
H19A C19 H19C 109.5 . . ?
H19B C19 H19C 109.5 . . ?

loop_
_geom_bond_atom_site_label_1
_geom_bond_atom_site_label_2
_geom_bond_distance
_geom_bond_site_symmetry_2
_geom_bond_publ_flag
Zn C18 1.9700(14) . ?
Zn N2 2.0626(11) . ?
Zn N1 2.1203(12) 2_676 ?
Zn N1 2.2065(11) . ?
Zn Zn 2.9575(3) 2_676 ?
N1 C1 1.3745(17) . ?
N1 C2 1.4358(17) . ?
N1 Zn 2.1203(12) 2_676 ?
N2 C1 1.3030(18) . ?
N2 C14 1.4825(17) . ?
C1 C8 1.4974(18) . ?
C2 C7 1.393(2) . ?
C2 C3 1.3928(19) . ?
C3 C4 1.391(2) . ?
C3 H3A 0.9500 . ?
C4 C5 1.386(2) . ?
C4 H4A 0.9500 . ?
C5 C6 1.388(2) . ?
C5 H5A 0.9500 . ?
C6 C7 1.393(2) . ?
C6 H6A 0.9500 . ?
C7 H7A 0.9500 . ?
C8 C13 1.389(2) . ?
C8 C9 1.392(2) . ?
C9 C10 1.388(2) . ?
C9 H9A 0.9500 . ?
C10 C11 1.383(2) . ?
C10 H10A 0.9500 . ?
C11 C12 1.386(3) . ?
C11 H11A 0.9500 . ?
C12 C13 1.390(2) . ?
C12 H12A 0.9500 . ?
C13 H13A 0.9500 . ?
C14 C16 1.525(2) . ?
C14 C15 1.528(2) . ?
C14 C17 1.533(2) . ?
C15 H15A 0.9800 . ?
C15 H15B 0.9800 . ?
C15 H15C 0.9800 . ?
C16 H16A 0.9800 . ?
C16 H16B 0.9800 . ?
C16 H16C 0.9800 . ?
C17 H17A 0.9800 . ?
C17 H17B 0.9800 . ?
C17 H17C 0.9800 . ?
C18 C19 1.528(2) . ?
C18 H18A 0.9900 . ?
C18 H18B 0.9900 . ?
C19 H19A 0.9800 . ?
C19 H19B 0.9800 . ?
C19 H19C 0.9800 . ?
